data_4518993
loop_
_publ_author_name
'Kolluru, Srinivas'
'Singh, Manvendra'
'Gaskins, Bryce'
'Boskovic, Zarko'

_publ_section_title
;
 Nickel-Catalyzed Annulations of ortho-Haloarylimines
;
_journal_issue 16
_journal_name_full 'ACS Catalysis'
_journal_page_first 10351
_journal_page_last 10361
_journal_paper_doi 10.1021/acscatal.1c03092
_journal_volume 11
_journal_year 2021
_chemical_formula_moiety 'C28 H22 Cl N P Pd, C2 O0.607'
_chemical_formula_sum 'C30 H22 Cl N O0.61 P Pd'
_chemical_formula_weight 579.02
_space_group_crystal_system monoclinic
_space_group_IT_number 14
_space_group_name_Hall '-P 2ybc'
_space_group_name_H-M_alt 'P 1 21/c 1'
_atom_sites_solution_hydrogens geom
_atom_sites_solution_primary dual
_audit_creation_date 2021-05-07
_audit_creation_method
;
Olex2 1.3
(compiled 2020.11.12 svn.r5f609507 for OlexSys, GUI svn.r6226)
;
_audit_update_record
;
2021-05-07 deposited with the CCDC.	2021-05-31 downloaded from the CCDC.
;
_cell_angle_alpha 90
_cell_angle_beta 109.9060(10)
_cell_angle_gamma 90
_cell_formula_units_Z 4
_cell_length_a 16.5425(5)
_cell_length_b 9.5820(3)
_cell_length_c 17.3269(5)
_cell_measurement_reflns_used 4783
_cell_measurement_temperature 199.99
_cell_measurement_theta_max 70.239
_cell_measurement_theta_min 2.841
_cell_volume 2582.39(14)
_computing_molecular_graphics 'Olex2 1.3 (Dolomanov et al., 2009)'
_computing_publication_material 'Olex2 1.3 (Dolomanov et al., 2009)'
_computing_structure_refinement 'SHELXL 2018/3 (Sheldrick, 2015)'
_computing_structure_solution 'SHELXT 2018/2 (Sheldrick, 2018)'
_diffrn_ambient_temperature 199.99
_diffrn_measured_fraction_theta_full 0.993
_diffrn_measured_fraction_theta_max 0.972
_diffrn_measurement_device_type 'Bruker APEX-II CCD'
_diffrn_radiation_type CuK\a
_diffrn_radiation_wavelength 1.54178
_diffrn_reflns_av_R_equivalents 0.0444
_diffrn_reflns_av_unetI/netI 0.0436
_diffrn_reflns_Laue_measured_fraction_full 0.993
_diffrn_reflns_Laue_measured_fraction_max 0.972
_diffrn_reflns_limit_h_max 20
_diffrn_reflns_limit_h_min -16
_diffrn_reflns_limit_k_max 11
_diffrn_reflns_limit_k_min -11
_diffrn_reflns_limit_l_max 21
_diffrn_reflns_limit_l_min -20
_diffrn_reflns_number 16128
_diffrn_reflns_point_group_measured_fraction_full 0.993
_diffrn_reflns_point_group_measured_fraction_max 0.972
_diffrn_reflns_theta_full 67.679
_diffrn_reflns_theta_max 70.239
_diffrn_reflns_theta_min 2.841
_diffrn_source 'Bruker MicroStar microfocus rotating anode'
_diffrn_source_current 60.0
_diffrn_source_power 2.7
_diffrn_source_voltage 45.0
_exptl_absorpt_coefficient_mu 7.495
_exptl_crystal_colour yellow
_exptl_crystal_colour_primary yellow
_exptl_crystal_density_diffrn 1.489
_exptl_crystal_description Irregular
_exptl_crystal_F_000 1167
_exptl_crystal_size_max 0.055
_exptl_crystal_size_mid 0.05
_exptl_crystal_size_min 0.045
_refine_diff_density_max 1.625
_refine_diff_density_min -0.880
_refine_diff_density_rms 0.181
_refine_ls_extinction_coef 0.00017(9)
_refine_ls_extinction_expression Fc^*^=kFc[1+0.001xFc^2^\l^3^/sin(2\q)]^-1/4^
_refine_ls_extinction_method 'SHELXL-2018/3 (Sheldrick 2018)'
_refine_ls_goodness_of_fit_ref 1.151
_refine_ls_hydrogen_treatment constr
_refine_ls_matrix_type full
_refine_ls_number_parameters 323
_refine_ls_number_reflns 4783
_refine_ls_number_restraints 0
_refine_ls_restrained_S_all 1.151
_refine_ls_R_factor_all 0.0492
_refine_ls_R_factor_gt 0.0472
_refine_ls_shift/su_max 0.001
_refine_ls_shift/su_mean 0.000
_refine_ls_structure_factor_coef Fsqd
_refine_ls_weighting_details 'w=1/[\s^2^(Fo^2^)+(0.0751P)^2^+4.0218P] where P=(Fo^2^+2Fc^2^)/3'
_refine_ls_weighting_scheme calc
_refine_ls_wR_factor_gt 0.1294
_refine_ls_wR_factor_ref 0.1313
_reflns_Friedel_coverage 0.000
_reflns_number_gt 4514
_reflns_number_total 4783
_reflns_threshold_expression 'I > 2\s(I)'
_cod_data_source_file cs1c03092_si_008.cif
_cod_data_source_block q44k
_cod_database_code 4518993
_shelx_shelxl_version_number 2018/3
_shelx_space_group_comment
;
The symmetry employed for this shelxl refinement is uniquely defined
by the following loop, which should always be used as a source of
symmetry information in preference to the above space-group names.
They are only intended as comments.
;
_shelx_estimated_absorpt_t_max 0.729
_shelx_estimated_absorpt_t_min 0.683
_olex2_refinement_description
;
1. Fixed Uiso
 At 1.2 times of:
  All C(H) groups, All C(H,H) groups
2. Others
 Sof(C1B)=1-FVAR(1)
 Sof(C1A)=FVAR(1)
3.a Secondary CH2 refined with riding coordinates:
 C00K(H00A,H00E), C00P(H00F,H00H), C00U(H00K,H00M)
3.b Aromatic/amide H refined with riding coordinates:
 C007(H007), C00B(H00B), C00C(H00C), C00D(H00D), C00G(H00G), C00I(H00I),
 C00J(H00J), C00L(H00L), C00N(H00N), C00O(H00O), C00Q(H00Q), C00R(H00R),
 C00S(H00S), C00T(H00T), C00V(H00V), C00W(H00W)
;
_olex2_submission_special_instructions 'No special instructions were received'

loop_
_space_group_symop_operation_xyz
'x, y, z'
'-x, y+1/2, -z+1/2'
'-x, -y, -z'
'x, -y-1/2, z-1/2'

loop_
_atom_site_label
_atom_site_type_symbol
_atom_site_fract_x
_atom_site_fract_y
_atom_site_fract_z
_atom_site_U_iso_or_equiv
_atom_site_adp_type
_atom_site_occupancy
_atom_site_site_symmetry_order
_atom_site_calc_flag
_atom_site_refinement_flags_posn
_atom_site_refinement_flags_adp
_atom_site_refinement_flags_occupancy
_atom_site_disorder_assembly
_atom_site_disorder_group
Pd01 Pd 0.34720(2) 0.60948(3) 0.80832(2) 0.02188(14) Uani 1 1 d . . . . .
P002 P 0.24537(6) 0.50381(10) 0.70371(6) 0.0224(2) Uani 1 1 d . . . . .
Cl00 Cl 0.41341(7) 0.71765(13) 0.72258(6) 0.0389(3) Uani 1 1 d . . . . .
N004 N 0.4378(2) 0.6943(4) 0.9118(2) 0.0274(7) Uani 1 1 d . . . . .
C005 C 0.1336(3) 0.5452(4) 0.6918(2) 0.0271(8) Uani 1 1 d . . . . .
C006 C 0.3077(2) 0.5224(4) 0.8911(3) 0.0295(9) Uani 1 1 d . . . . .
C007 C 0.3441(3) 0.2651(5) 0.7374(2) 0.0304(8) Uani 1 1 d . . . . .
H007 H 0.389318 0.328026 0.740094 0.036 Uiso 1 1 calc R U . . .
C008 C 0.2596(3) 0.3144(4) 0.7165(2) 0.0255(8) Uani 1 1 d . . . . .
C009 C 0.3602(3) 0.5604(4) 0.9761(2) 0.0257(8) Uani 1 1 d . . . . .
C00A C 0.2443(2) 0.5420(4) 0.5999(2) 0.0254(8) Uani 1 1 d . . . . .
C00B C 0.2648(3) 0.4450(5) 0.5504(3) 0.0306(9) Uani 1 1 d . . . . .
H00B H 0.282136 0.353662 0.570616 0.037 Uiso 1 1 calc R U . . .
C00C C 0.1949(3) 0.2217(5) 0.7138(3) 0.0334(9) Uani 1 1 d . . . . .
H00C H 0.137235 0.253661 0.699246 0.040 Uiso 1 1 calc R U . . .
C00D C 0.3453(3) 0.5147(5) 1.0462(3) 0.0326(9) Uani 1 1 d . . . . .
H00D H 0.382611 0.542263 1.098978 0.039 Uiso 1 1 calc R U . . .
C00E C 0.2231(3) 0.3887(4) 0.9602(3) 0.0357(10) Uani 1 1 d . . . . .
C00F C 0.4302(2) 0.6565(4) 0.9806(2) 0.0265(8) Uani 1 1 d . . . . .
C00G C 0.2382(3) 0.4332(5) 0.8911(2) 0.0301(8) Uani 1 1 d . . . . .
H00G H 0.199773 0.402707 0.839532 0.036 Uiso 1 1 calc R U . . .
C00H C 0.0660(3) 0.4904(5) 0.6260(3) 0.0343(9) Uani 1 1 d . . . . .
C00I C 0.1160(3) 0.6378(5) 0.7453(3) 0.0373(10) Uani 1 1 d . . . . .
H00I H 0.161768 0.676528 0.789500 0.045 Uiso 1 1 calc R U . . .
C00J C 0.2144(3) 0.7107(5) 0.4902(3) 0.0366(10) Uani 1 1 d . . . . .
H00J H 0.196155 0.801461 0.469431 0.044 Uiso 1 1 calc R U . . .
C00K C 0.5520(3) 0.8016(5) 1.0173(3) 0.0402(10) Uani 1 1 d . . . . .
H00A H 0.609499 0.757328 1.033621 0.048 Uiso 1 1 calc R U . . .
H00E H 0.559010 0.899765 1.036253 0.048 Uiso 1 1 calc R U . . .
C00L C 0.2193(3) 0.6761(5) 0.5689(3) 0.0325(9) Uani 1 1 d . . . . .
H00L H 0.205494 0.743874 0.602485 0.039 Uiso 1 1 calc R U . . .
C00M C 0.2755(3) 0.4285(5) 1.0386(3) 0.0348(9) Uani 1 1 d . . . . .
C00N C 0.2360(3) 0.6133(5) 0.4413(3) 0.0359(10) Uani 1 1 d . . . . .
H00N H 0.234023 0.637732 0.387586 0.043 Uiso 1 1 calc R U . . .
C00O C 0.3621(3) 0.1238(5) 0.7545(3) 0.0375(10) Uani 1 1 d . . . . .
H00O H 0.419303 0.090358 0.767692 0.045 Uiso 1 1 calc R U . . .
C00P C 0.5075(3) 0.7947(5) 0.9234(3) 0.0389(10) Uani 1 1 d . . . . .
H00F H 0.484579 0.887208 0.900971 0.047 Uiso 1 1 calc R U . . .
H00H H 0.547931 0.762276 0.896237 0.047 Uiso 1 1 calc R U . . .
C00Q C 0.2138(4) 0.0813(5) 0.7323(3) 0.0404(11) Uani 1 1 d . . . . .
H00Q H 0.169094 0.018208 0.731221 0.049 Uiso 1 1 calc R U . . .
C00R C 0.2603(3) 0.4806(5) 0.4713(3) 0.0374(10) Uani 1 1 d . . . . .
H00R H 0.274016 0.413134 0.437509 0.045 Uiso 1 1 calc R U . . .
C00S C 0.2970(4) 0.0334(5) 0.7521(3) 0.0422(11) Uani 1 1 d . . . . .
H00S H 0.309298 -0.062624 0.764143 0.051 Uiso 1 1 calc R U . . .
C00T C -0.0354(3) 0.6182(6) 0.6698(4) 0.0487(14) Uani 1 1 d . . . . .
H00T H -0.093130 0.642843 0.662663 0.058 Uiso 1 1 calc R U . . .
C00U C 0.4935(3) 0.7224(6) 1.0543(3) 0.0406(11) Uani 1 1 d . . . . .
H00K H 0.525938 0.651222 1.094249 0.049 Uiso 1 1 calc R U . . .
H00M H 0.464864 0.786788 1.081545 0.049 Uiso 1 1 calc R U . . .
C00V C -0.0187(3) 0.5270(6) 0.6158(3) 0.0438(11) Uani 1 1 d . . . . .
H00V H -0.064741 0.489099 0.571559 0.053 Uiso 1 1 calc R U . . .
C00W C 0.0313(3) 0.6744(7) 0.7347(3) 0.0503(13) Uani 1 1 d . . . . .
H00W H 0.019245 0.737588 0.771666 0.060 Uiso 1 1 calc R U . . .
C1B C 0.002(2) -0.023(6) 0.582(4) 0.093(16) Uani 0.32(8) 1 d . . P A 2
O2B O 0.0112(14) 0.131(2) 0.5071(13) 0.157(11) Uani 0.61(4) 1 d . . . A 2
C1A C 0.037(3) -0.066(2) 0.5576(14) 0.098(13) Uani 0.68(8) 1 d . . P A 1
C10 C 0.0027(13) 0.090(2) 0.5675(15) 0.148(6) Uiso 1 1 d . . . . .

loop_
_atom_site_aniso_label
_atom_site_aniso_U_11
_atom_site_aniso_U_22
_atom_site_aniso_U_33
_atom_site_aniso_U_23
_atom_site_aniso_U_13
_atom_site_aniso_U_12
Pd01 0.02172(19) 0.0267(2) 0.01733(19) -0.00168(9) 0.00679(12) -0.00143(9)
P002 0.0227(4) 0.0251(5) 0.0185(4) -0.0030(3) 0.0058(4) -0.0008(3)
Cl00 0.0352(5) 0.0552(7) 0.0295(5) 0.0038(4) 0.0152(4) -0.0111(5)
N004 0.0261(16) 0.0296(17) 0.0261(16) -0.0031(13) 0.0082(13) -0.0008(13)
C005 0.0275(18) 0.032(2) 0.0226(19) 0.0011(15) 0.0097(15) 0.0005(16)
C006 0.0117(15) 0.0085(15) 0.055(3) -0.0061(16) -0.0065(16) 0.0027(12)
C007 0.031(2) 0.035(2) 0.0204(18) -0.0025(16) 0.0030(15) 0.0036(17)
C008 0.032(2) 0.0263(19) 0.0173(16) -0.0017(14) 0.0069(15) 0.0017(15)
C009 0.0301(19) 0.0282(19) 0.0185(17) -0.0030(15) 0.0082(15) 0.0025(16)
C00A 0.0220(17) 0.031(2) 0.0229(18) -0.0029(15) 0.0070(15) -0.0043(15)
C00B 0.032(2) 0.034(2) 0.027(2) 0.0019(17) 0.0102(16) 0.0074(17)
C00C 0.035(2) 0.035(2) 0.034(2) -0.0022(18) 0.0169(18) 0.0002(18)
C00D 0.044(2) 0.033(2) 0.0201(18) -0.0033(16) 0.0100(17) -0.0003(18)
C00E 0.041(3) 0.033(2) 0.033(2) 0.0007(17) 0.012(2) -0.0062(17)
C00F 0.0241(18) 0.032(2) 0.0211(18) -0.0077(16) 0.0043(15) 0.0018(16)
C00G 0.031(2) 0.036(2) 0.0215(18) -0.0056(17) 0.0055(16) -0.0023(17)
C00H 0.028(2) 0.043(2) 0.029(2) 0.0010(18) 0.0066(17) -0.0022(18)
C00I 0.035(2) 0.046(2) 0.030(2) -0.0077(19) 0.0095(19) 0.006(2)
C00J 0.042(2) 0.031(2) 0.035(2) 0.0040(18) 0.0100(19) -0.0049(18)
C00K 0.034(2) 0.041(2) 0.040(2) -0.011(2) 0.0060(19) -0.0089(19)
C00L 0.038(2) 0.028(2) 0.032(2) -0.0026(17) 0.0121(18) -0.0010(17)
C00M 0.049(3) 0.038(2) 0.0209(19) 0.0038(18) 0.0166(19) -0.001(2)
C00N 0.036(2) 0.048(3) 0.025(2) 0.0070(17) 0.0113(18) -0.0001(18)
C00O 0.043(3) 0.038(2) 0.027(2) 0.0009(17) 0.0055(19) 0.0112(19)
C00P 0.033(2) 0.046(3) 0.036(2) -0.010(2) 0.0102(19) -0.014(2)
C00Q 0.054(3) 0.036(2) 0.038(2) -0.0030(19) 0.024(2) -0.010(2)
C00R 0.038(2) 0.050(3) 0.027(2) -0.0015(19) 0.0157(18) 0.010(2)
C00S 0.067(3) 0.032(2) 0.029(2) 0.0050(18) 0.018(2) 0.010(2)
C00T 0.029(2) 0.075(4) 0.045(3) 0.011(2) 0.016(2) 0.013(2)
C00U 0.037(2) 0.055(3) 0.026(2) -0.016(2) 0.0062(18) -0.010(2)
C00V 0.027(2) 0.065(3) 0.036(2) 0.004(2) 0.0056(19) -0.005(2)
C00W 0.041(3) 0.068(4) 0.045(3) -0.003(3) 0.019(2) 0.020(3)
C1B 0.068(18) 0.10(3) 0.12(3) 0.01(2) 0.037(19) 0.002(16)
O2B 0.164(18) 0.174(18) 0.132(17) -0.021(12) 0.052(13) -0.009(12)
C1A 0.11(2) 0.078(10) 0.084(12) 0.006(9) 0.003(11) -0.009(11)

loop_
_atom_type_symbol
_atom_type_description
_atom_type_scat_dispersion_real
_atom_type_scat_dispersion_imag
_atom_type_scat_source
C C 0.0181 0.0091 'International Tables Vol C Tables 4.2.6.8 and 6.1.1.4'
H H 0.0000 0.0000 'International Tables Vol C Tables 4.2.6.8 and 6.1.1.4'
Cl Cl 0.3639 0.7018 'International Tables Vol C Tables 4.2.6.8 and 6.1.1.4'
N N 0.0311 0.0180 'International Tables Vol C Tables 4.2.6.8 and 6.1.1.4'
O O 0.0492 0.0322 'International Tables Vol C Tables 4.2.6.8 and 6.1.1.4'
P P 0.2955 0.4335 'International Tables Vol C Tables 4.2.6.8 and 6.1.1.4'
Pd Pd 0.1215 3.9337 'International Tables Vol C Tables 4.2.6.8 and 6.1.1.4'

loop_
_geom_angle_atom_site_label_1
_geom_angle_atom_site_label_2
_geom_angle_atom_site_label_3
_geom_angle
_geom_angle_site_symmetry_1
_geom_angle_site_symmetry_3
_geom_angle_publ_flag
P002 Pd01 Cl00 94.07(4) . . ?
N004 Pd01 P002 174.69(10) . . ?
N004 Pd01 Cl00 91.06(10) . . ?
C006 Pd01 P002 93.06(11) . . ?
C006 Pd01 Cl00 172.16(11) . . ?
C006 Pd01 N004 81.74(14) . . ?
C005 P002 Pd01 116.30(13) . . ?
C005 P002 C008 108.14(19) . . ?
C008 P002 Pd01 108.53(13) . . ?
C00A P002 Pd01 117.10(13) . . ?
C00A P002 C005 100.03(18) . . ?
C00A P002 C008 105.92(18) . . ?
C00F N004 Pd01 114.8(3) . . ?
C00F N004 C00P 112.2(3) . . ?
C00P N004 Pd01 132.9(3) . . ?
C00H C005 P002 120.5(3) . . ?
C00I C005 P002 119.9(3) . . ?
C00I C005 C00H 119.6(4) . . ?
C009 C006 Pd01 113.4(3) . . ?
C00G C006 Pd01 136.4(3) . . ?
C00G C006 C009 110.2(4) . . ?
C008 C007 H007 119.9 . . ?
C00O C007 H007 119.9 . . ?
C00O C007 C008 120.3(4) . . ?
C007 C008 P002 116.2(3) . . ?
C00C C008 P002 124.5(3) . . ?
C00C C008 C007 119.1(4) . . ?
C00D C009 C006 125.1(4) . . ?
C00D C009 C00F 121.7(4) . . ?
C00F C009 C006 113.2(3) . . ?
C00B C00A P002 123.5(3) . . ?
C00B C00A C00L 118.9(4) . . ?
C00L C00A P002 117.6(3) . . ?
C00A C00B H00B 119.9 . . ?
C00A C00B C00R 120.3(4) . . ?
C00R C00B H00B 119.9 . . ?
C008 C00C H00C 119.9 . . ?
C008 C00C C00Q 120.2(4) . . ?
C00Q C00C H00C 119.9 . . ?
C009 C00D H00D 120.2 . . ?
C00M C00D C009 119.6(4) . . ?
C00M C00D H00D 120.2 . . ?
C00G C00E C00M 121.9(4) . . ?
N004 C00F C009 116.8(3) . . ?
N004 C00F C00U 114.3(4) . . ?
C009 C00F C00U 128.8(4) . . ?
C006 C00G H00G 117.6 . . ?
C00E C00G C006 124.8(4) . . ?
C00E C00G H00G 117.6 . . ?
C00V C00H C005 119.9(4) . . ?
C005 C00I H00I 119.9 . . ?
C005 C00I C00W 120.3(5) . . ?
C00W C00I H00I 119.9 . . ?
C00L C00J H00J 120.0 . . ?
C00L C00J C00N 120.1(4) . . ?
C00N C00J H00J 120.0 . . ?
H00A C00K H00E 108.7 . . ?
C00P C00K H00A 110.5 . . ?
C00P C00K H00E 110.5 . . ?
C00U C00K H00A 110.5 . . ?
C00U C00K H00E 110.5 . . ?
C00U C00K C00P 106.0(4) . . ?
C00A C00L H00L 119.7 . . ?
C00J C00L C00A 120.7(4) . . ?
C00J C00L H00L 119.7 . . ?
C00D C00M C00E 118.4(4) . . ?
C00J C00N H00N 120.2 . . ?
C00R C00N C00J 119.6(4) . . ?
C00R C00N H00N 120.2 . . ?
C007 C00O H00O 120.1 . . ?
C00S C00O C007 119.8(5) . . ?
C00S C00O H00O 120.1 . . ?
N004 C00P C00K 104.2(4) . . ?
N004 C00P H00F 110.9 . . ?
N004 C00P H00H 110.9 . . ?
C00K C00P H00F 110.9 . . ?
C00K C00P H00H 110.9 . . ?
H00F C00P H00H 108.9 . . ?
C00C C00Q H00Q 119.8 . . ?
C00S C00Q C00C 120.3(5) . . ?
C00S C00Q H00Q 119.8 . . ?
C00B C00R H00R 119.7 . . ?
C00N C00R C00B 120.5(4) . . ?
C00N C00R H00R 119.7 . . ?
C00O C00S C00Q 120.3(4) . . ?
C00O C00S H00S 119.9 . . ?
C00Q C00S H00S 119.9 . . ?
C00V C00T H00T 119.7 . . ?
C00V C00T C00W 120.6(5) . . ?
C00W C00T H00T 119.7 . . ?
C00F C00U C00K 102.2(4) . . ?
C00F C00U H00K 111.3 . . ?
C00F C00U H00M 111.3 . . ?
C00K C00U H00K 111.3 . . ?
C00K C00U H00M 111.3 . . ?
H00K C00U H00M 109.2 . . ?
C00H C00V H00V 120.0 . . ?
C00T C00V C00H 119.9(5) . . ?
C00T C00V H00V 120.0 . . ?
C00I C00W H00W 120.2 . . ?
C00T C00W C00I 119.6(5) . . ?
C00T C00W H00W 120.2 . . ?
C10 C1B O2B 112(4) . 3_556 ?
C10 O2B C1B 123(2) . 3_556 ?
C1B C10 O2B 123(5) . . ?

loop_
_geom_bond_atom_site_label_1
_geom_bond_atom_site_label_2
_geom_bond_distance
_geom_bond_site_symmetry_2
_geom_bond_publ_flag
Pd01 P002 2.2515(9) . ?
Pd01 Cl00 2.3641(10) . ?
Pd01 N004 2.072(3) . ?
Pd01 C006 1.953(5) . ?
P002 C005 1.832(4) . ?
P002 C008 1.834(4) . ?
P002 C00A 1.830(4) . ?
N004 C00F 1.292(5) . ?
N004 C00P 1.462(5) . ?
C005 C00H 1.399(6) . ?
C005 C00I 1.385(6) . ?
C006 C009 1.478(6) . ?
C006 C00G 1.433(6) . ?
C007 H007 0.9500 . ?
C007 C008 1.401(6) . ?
C007 C00O 1.396(6) . ?
C008 C00C 1.380(6) . ?
C009 C00D 1.390(6) . ?
C009 C00F 1.461(6) . ?
C00A C00B 1.382(6) . ?
C00A C00L 1.399(6) . ?
C00B H00B 0.9500 . ?
C00B C00R 1.390(6) . ?
C00C H00C 0.9500 . ?
C00C C00Q 1.394(7) . ?
C00D H00D 0.9500 . ?
C00D C00M 1.389(7) . ?
C00E C00G 1.370(6) . ?
C00E C00M 1.394(7) . ?
C00F C00U 1.488(6) . ?
C00G H00G 0.9500 . ?
C00H C00V 1.396(7) . ?
C00I H00I 0.9500 . ?
C00I C00W 1.395(7) . ?
C00J H00J 0.9500 . ?
C00J C00L 1.379(6) . ?
C00J C00N 1.386(7) . ?
C00K H00A 0.9900 . ?
C00K H00E 0.9900 . ?
C00K C00P 1.542(6) . ?
C00K C00U 1.533(7) . ?
C00L H00L 0.9500 . ?
C00N H00N 0.9500 . ?
C00N C00R 1.380(7) . ?
C00O H00O 0.9500 . ?
C00O C00S 1.372(8) . ?
C00P H00F 0.9900 . ?
C00P H00H 0.9900 . ?
C00Q H00Q 0.9500 . ?
C00Q C00S 1.379(8) . ?
C00R H00R 0.9500 . ?
C00S H00S 0.9500 . ?
C00T H00T 0.9500 . ?
C00T C00V 1.375(8) . ?
C00T C00W 1.388(8) . ?
C00U H00K 0.9900 . ?
C00U H00M 0.9900 . ?
C00V H00V 0.9500 . ?
C00W H00W 0.9500 . ?
C1B O2B 1.81(8) 3_556 ?
C1B C10 1.10(5) . ?
O2B C10 1.17(2) . ?
C1A C10 1.62(4) . ?

loop_
_geom_torsion_atom_site_label_1
_geom_torsion_atom_site_label_2
_geom_torsion_atom_site_label_3
_geom_torsion_atom_site_label_4
_geom_torsion
_geom_torsion_site_symmetry_1
_geom_torsion_site_symmetry_2
_geom_torsion_site_symmetry_3
_geom_torsion_site_symmetry_4
_geom_torsion_publ_flag
Pd01 P002 C005 C00H 176.7(3) . . . . ?
Pd01 P002 C005 C00I 0.4(4) . . . . ?
Pd01 P002 C008 C007 -44.8(3) . . . . ?
Pd01 P002 C008 C00C 129.4(3) . . . . ?
Pd01 P002 C00A C00B 111.8(3) . . . . ?
Pd01 P002 C00A C00L -69.8(3) . . . . ?
Pd01 N004 C00F C009 0.2(5) . . . . ?
Pd01 N004 C00F C00U -177.7(3) . . . . ?
Pd01 N004 C00P C00K -176.6(3) . . . . ?
Pd01 C006 C009 C00D 179.0(3) . . . . ?
Pd01 C006 C009 C00F 0.6(4) . . . . ?
Pd01 C006 C00G C00E -177.9(3) . . . . ?
P002 C005 C00H C00V -177.5(4) . . . . ?
P002 C005 C00I C00W 177.3(4) . . . . ?
P002 C008 C00C C00Q -173.6(3) . . . . ?
P002 C00A C00B C00R 178.2(3) . . . . ?
P002 C00A C00L C00J -177.9(3) . . . . ?
N004 C00F C00U C00K -6.2(5) . . . . ?
C005 P002 C008 C007 -171.7(3) . . . . ?
C005 P002 C008 C00C 2.4(4) . . . . ?
C005 P002 C00A C00B -121.6(4) . . . . ?
C005 P002 C00A C00L 56.8(4) . . . . ?
C005 C00H C00V C00T 0.7(7) . . . . ?
C005 C00I C00W C00T -0.3(9) . . . . ?
C006 C009 C00D C00M -1.2(7) . . . . ?
C006 C009 C00F N004 -0.5(5) . . . . ?
C006 C009 C00F C00U 177.0(4) . . . . ?
C007 C008 C00C C00Q 0.4(6) . . . . ?
C007 C00O C00S C00Q 0.5(7) . . . . ?
C008 P002 C005 C00H -61.0(4) . . . . ?
C008 P002 C005 C00I 122.8(4) . . . . ?
C008 P002 C00A C00B -9.4(4) . . . . ?
C008 P002 C00A C00L 169.0(3) . . . . ?
C008 C007 C00O C00S -1.2(6) . . . . ?
C008 C00C C00Q C00S -1.1(7) . . . . ?
C009 C006 C00G C00E -0.6(6) . . . . ?
C009 C00D C00M C00E 1.0(7) . . . . ?
C009 C00F C00U C00K 176.2(4) . . . . ?
C00A P002 C005 C00H 49.5(4) . . . . ?
C00A P002 C005 C00I -126.7(4) . . . . ?
C00A P002 C008 C007 81.8(3) . . . . ?
C00A P002 C008 C00C -104.1(4) . . . . ?
C00A C00B C00R C00N 0.5(7) . . . . ?
C00B C00A C00L C00J 0.6(6) . . . . ?
C00C C00Q C00S C00O 0.6(7) . . . . ?
C00D C009 C00F N004 -179.0(4) . . . . ?
C00D C009 C00F C00U -1.4(7) . . . . ?
C00F N004 C00P C00K 6.7(5) . . . . ?
C00F C009 C00D C00M 177.0(4) . . . . ?
C00G C006 C009 C00D 1.0(6) . . . . ?
C00G C006 C009 C00F -177.4(3) . . . . ?
C00G C00E C00M C00D -0.6(7) . . . . ?
C00H C005 C00I C00W 1.1(7) . . . . ?
C00I C005 C00H C00V -1.3(7) . . . . ?
C00J C00N C00R C00B -1.2(7) . . . . ?
C00L C00A C00B C00R -0.2(6) . . . . ?
C00L C00J C00N C00R 1.6(7) . . . . ?
C00M C00E C00G C006 0.4(7) . . . . ?
C00N C00J C00L C00A -1.3(7) . . . . ?
C00O C007 C008 P002 175.2(3) . . . . ?
C00O C007 C008 C00C 0.7(6) . . . . ?
C00P N004 C00F C009 177.6(4) . . . . ?
C00P N004 C00F C00U -0.3(5) . . . . ?
C00P C00K C00U C00F 9.7(5) . . . . ?
C00U C00K C00P N004 -10.1(5) . . . . ?
C00V C00T C00W C00I -0.2(9) . . . . ?
C00W C00T C00V C00H 0.0(8) . . . . ?
C1B O2B C10 C1B 16(5) 3_556 . . . ?
O2B C1B C10 O2B -14(5) 3_556 . . . ?
